data_4340505
loop_
_publ_author_name
'Walsh, James P. S.'
'Sproules, Stephen'
'Chilton, Nicholas F.'
'Barra, Anne-Laure'
'Timco, Grigore A.'
'Collison, David'
'McInnes, Eric J. L.'
'Winpenny, Richard E. P.'

_publ_section_title
;
 On the possibility of magneto-structural correlations: detailed studies
 of dinickel carboxylate complexes.
;
_journal_issue 16
_journal_name_full 'Inorganic chemistry'
_journal_page_first 8464
_journal_page_last 8472
_journal_paper_doi 10.1021/ic501036h
_journal_volume 53
_journal_year 2014
_chemical_formula_moiety 'C42 H72 N2 Ni2 O13'
_chemical_formula_sum 'C42 H72 N2 Ni2 O13'
_chemical_formula_weight 930.44
_chemical_name_systematic
;
 ? 
;
_space_group_crystal_system monoclinic
_space_group_IT_number 15
_space_group_name_Hall '-C 2yc'
_space_group_name_H-M_alt 'C 1 2/c 1'
_symmetry_space_group_name_Hall '-C 2yc'
_symmetry_space_group_name_H-M 'C 1 2/c 1'
_atom_sites_solution_hydrogens geom
_atom_sites_solution_primary direct
_atom_sites_solution_secondary difmap
_audit_creation_date 2013-02-10
_audit_creation_method
;
  Olex2 1.2
  (compiled Dec  5 2012 16:17:34, GUI svn.r4385)
;
_cell_angle_alpha 90.00
_cell_angle_beta 98.088(4)
_cell_angle_gamma 90.00
_cell_formula_units_Z 4
_cell_length_a 24.2188(8)
_cell_length_b 19.6774(9)
_cell_length_c 10.4136(5)
_cell_measurement_reflns_used 4320
_cell_measurement_temperature 99.95(10)
_cell_measurement_theta_max 28.4413
_cell_measurement_theta_min 3.1646
_cell_volume 4913.4(4)
_computing_cell_refinement
;
CrysAlisPro, Agilent Technologies,
Version 1.171.35.19 (release 27-10-2011 CrysAlis171 .NET)
(compiled Oct 27 2011,15:02:11)
;
_computing_data_collection
;
CrysAlisPro, Agilent Technologies,
Version 1.171.35.19 (release 27-10-2011 CrysAlis171 .NET)
(compiled Oct 27 2011,15:02:11)
;
_computing_data_reduction
;
CrysAlisPro, Agilent Technologies,
Version 1.171.35.19 (release 27-10-2011 CrysAlis171 .NET)
(compiled Oct 27 2011,15:02:11)
;
_computing_molecular_graphics
;
O. V. Dolomanov, L. J. Bourhis, R. J. Gildea, J. A. K. Howard and H. Puschmann,
OLEX2: a complete structure solution, refinement and analysis program.
J. Appl. Cryst. (2009). 42, 339-341.
;
_computing_publication_material
;
O. V. Dolomanov, L. J. Bourhis, R. J. Gildea, J. A. K. Howard and H. Puschmann,
OLEX2: a complete structure solution, refinement and analysis program.
J. Appl. Cryst. (2009). 42, 339-341.
;
_computing_structure_refinement
;
XL, G.M. Sheldrick, Acta Cryst.
(2008). A64, 112-122
;
_computing_structure_solution
;
XS, G.M. Sheldrick, Acta Cryst.
(2008). A64, 112-122
;
_diffrn_ambient_temperature 99.95(10)
_diffrn_detector_area_resol_mean 8.3367
_diffrn_measured_fraction_theta_full 0.998
_diffrn_measured_fraction_theta_max 0.998
_diffrn_measurement_details
;
  1 omega  -88.00  -43.00   1.0000    2.6500
omega____ theta____ kappa____ phi______ frames
    -      -21.3871  179.0000 -180.0000 45

  2 omega  -65.00   49.00   1.0000    2.6500
omega____ theta____ kappa____ phi______ frames
    -       22.7933  -49.0000   60.0000 114

  3 omega  -69.00    6.00   1.0000    2.6500
omega____ theta____ kappa____ phi______ frames
    -       22.7933  -77.0000    0.0000 75
;
_diffrn_measurement_device_type 'Xcalibur, Sapphire2, large Be window'
_diffrn_measurement_method '\w scans'
_diffrn_orient_matrix_UB_11 -0.0039392000
_diffrn_orient_matrix_UB_12 -0.0151753000
_diffrn_orient_matrix_UB_13 0.0597811000
_diffrn_orient_matrix_UB_21 0.0249430000
_diffrn_orient_matrix_UB_22 0.0154132000
_diffrn_orient_matrix_UB_23 0.0304045000
_diffrn_orient_matrix_UB_31 -0.0154123000
_diffrn_orient_matrix_UB_32 0.0288415000
_diffrn_orient_matrix_UB_33 0.0152802000
_diffrn_radiation_monochromator graphite
_diffrn_radiation_type 'Mo K\a'
_diffrn_radiation_wavelength 0.7107
_diffrn_reflns_av_R_equivalents 0.0300
_diffrn_reflns_av_unetI/netI 0.0542
_diffrn_reflns_limit_h_max 25
_diffrn_reflns_limit_h_min -30
_diffrn_reflns_limit_k_max 24
_diffrn_reflns_limit_k_min -22
_diffrn_reflns_limit_l_max 13
_diffrn_reflns_limit_l_min -7
_diffrn_reflns_number 9491
_diffrn_reflns_theta_full 26.37
_diffrn_reflns_theta_max 26.37
_diffrn_reflns_theta_min 3.17
_diffrn_source 'Enhance (Mo) X-ray Source'
_exptl_absorpt_coefficient_mu 0.825
_exptl_absorpt_correction_T_max 1.00000
_exptl_absorpt_correction_T_min 0.86588
_exptl_absorpt_correction_type multi-scan
_exptl_absorpt_process_details
;
CrysAlisPro, Agilent Technologies,
Version 1.171.35.19 (release 27-10-2011 CrysAlis171 .NET)
(compiled Oct 27 2011,15:02:11)
Empirical absorption correction using spherical harmonics,
 implemented in SCALE3 ABSPACK scaling algorithm.
;
_exptl_crystal_colour 'clear light green'
_exptl_crystal_colour_lustre clear
_exptl_crystal_colour_modifier light
_exptl_crystal_colour_primary green
_exptl_crystal_density_diffrn 1.258
_exptl_crystal_density_method 'not measured'
_exptl_crystal_description block
_exptl_crystal_F_000 1992
_exptl_crystal_size_max 0.6
_exptl_crystal_size_mid 0.4
_exptl_crystal_size_min 0.4
_refine_diff_density_max 1.279
_refine_diff_density_min -0.519
_refine_diff_density_rms 0.086
_refine_ls_extinction_method none
_refine_ls_goodness_of_fit_ref 1.050
_refine_ls_hydrogen_treatment mixed
_refine_ls_matrix_type full
_refine_ls_number_parameters 282
_refine_ls_number_reflns 5031
_refine_ls_number_restraints 0
_refine_ls_restrained_S_all 1.050
_refine_ls_R_factor_all 0.0630
_refine_ls_R_factor_gt 0.0489
_refine_ls_shift/su_max 0.001
_refine_ls_shift/su_mean 0.000
_refine_ls_structure_factor_coef Fsqd
_refine_ls_weighting_details 'calc w=1/[\s^2^(Fo^2^)+(0.0527P)^2^+14.2358P] where P=(Fo^2^+2Fc^2^)/3'
_refine_ls_weighting_scheme calc
_refine_ls_wR_factor_gt 0.1222
_refine_ls_wR_factor_ref 0.1332
_reflns_number_gt 4074
_reflns_number_total 5031
_reflns_threshold_expression >2sigma(I)
_cod_data_source_file ic501036h_si_002.cif
_cod_data_source_block 4
_cod_depositor_comments 'Adding full bibliography for 4340504--4340507.cif.'
_cod_database_code 4340505
_reflns_odcompleteness_completeness 99.77
_reflns_odcompleteness_iscentric 1
_reflns_odcompleteness_theta 26.32
_olex2_refinement_description
;
1. Fixed Uiso
 At 1.2 times of:
  H20 of C20, H16 of C16, H19 of C19, H18 of C18
 At 1.5 times of:
  {H5A,H5B,H5C} of C5, {H8A,H8B,H8C} of C8, {H10A,H10B,H10C} of C10, {H9A,H9B,
  H9C} of C9, {H15A,H15B,H15C} of C15, {H21A,H21B,H21C} of C21, {H13A,H13B,
  H13C} of C13, H7 of O7, {H3A,H3B,H3C} of C3, {H14A,H14B,H14C} of C14, {H4A,
  H4B,H4C} of C4
2.a Aromatic/amide H refined with riding coordinates:
 C20(H20), C16(H16), C19(H19), C18(H18)
2.b Idealised Me refined as rotating group:
 C5(H5A,H5B,H5C), C3(H3A,H3B,H3C), C4(H4A,H4B,H4C), C13(H13A,H13B,H13C),
 C14(H14A,H14B,H14C), C21(H21A,H21B,H21C), C9(H9A,H9B,H9C), C15(H15A,H15B,H15C),
  C10(H10A,H10B,H10C), C8(H8A,H8B,H8C)
2.c Idealised tetrahedral OH refined as rotating group:
 O7(H7)
;

loop_
_space_group_symop_id
_space_group_symop_operation_xyz
1 'x, y, z'
2 '-x, y, -z+1/2'
3 'x+1/2, y+1/2, z'
4 '-x+1/2, y+1/2, -z+1/2'
5 '-x, -y, -z'
6 'x, -y, z-1/2'
7 '-x+1/2, -y+1/2, -z'
8 'x+1/2, -y+1/2, z-1/2'

loop_
_atom_site_label
_atom_site_type_symbol
_atom_site_fract_x
_atom_site_fract_y
_atom_site_fract_z
_atom_site_U_iso_or_equiv
_atom_site_adp_type
_atom_site_occupancy
_atom_site_symmetry_multiplicity
_atom_site_calc_flag
_atom_site_refinement_flags
Ni1 Ni 0.443442(14) 0.238100(19) 0.83247(3) 0.01506(13) Uani 1 1 d .
O1 O 0.5000 0.17774(15) 0.7500 0.0156(6) Uani 1 2 d S
O4 O 0.37707(8) 0.18852(11) 0.7248(2) 0.0214(5) Uani 1 1 d .
O3 O 0.50188(8) 0.29116(11) 0.94452(19) 0.0198(4) Uani 1 1 d .
O6 O 0.38420(8) 0.29728(11) 0.9144(2) 0.0210(5) Uani 1 1 d .
O2 O 0.43573(8) 0.30994(11) 0.6907(2) 0.0214(5) Uani 1 1 d .
O5 O 0.41843(8) 0.10635(10) 0.6277(2) 0.0208(5) Uani 1 1 d .
N1 N 0.44070(10) 0.16909(13) 0.9839(3) 0.0209(5) Uani 1 1 d .
C1 C 0.54235(11) 0.32227(15) 0.9094(3) 0.0174(6) Uani 1 1 d .
C11 C 0.37569(11) 0.13658(14) 0.6514(3) 0.0167(6) Uani 1 1 d .
C17 C 0.42796(13) 0.15206(18) 1.2070(3) 0.0277(7) Uani 1 1 d .
C12 C 0.31737(12) 0.11153(16) 0.5942(3) 0.0231(7) Uani 1 1 d .
C5 C 0.54128(15) 0.38812(18) 1.1185(3) 0.0341(8) Uani 1 1 d .
H5A H 0.5017 0.3939 1.0977 0.051 Uiso 1 1 calc R
H5B H 0.5569 0.4267 1.1672 0.051 Uiso 1 1 calc R
H5C H 0.5490 0.3476 1.1693 0.051 Uiso 1 1 calc R
C2 C 0.56703(12) 0.38205(16) 0.9938(3) 0.0238(7) Uani 1 1 d .
C6 C 0.33596(15) 0.3109(2) 0.8760(4) 0.0357(9) Uani 1 1 d .
C20 C 0.44331(12) 0.10143(16) 0.9687(3) 0.0240(7) Uani 1 1 d .
H20 H 0.4479 0.0841 0.8878 0.029 Uiso 1 1 calc R
C16 C 0.43393(12) 0.19280(17) 1.1009(3) 0.0242(7) Uani 1 1 d .
H16 H 0.4332 0.2397 1.1121 0.029 Uiso 1 1 calc R
O7 O 0.30567(11) 0.27486(17) 0.7829(3) 0.0590(9) Uani 1 1 d .
H7 H 0.3256 0.2467 0.7541 0.089 Uiso 1 1 calc R
C3 C 0.55483(15) 0.44685(17) 0.9124(4) 0.0337(8) Uani 1 1 d .
H3A H 0.5723 0.4437 0.8355 0.051 Uiso 1 1 calc R
H3B H 0.5693 0.4856 0.9623 0.051 Uiso 1 1 calc R
H3C H 0.5153 0.4518 0.8887 0.051 Uiso 1 1 calc R
C19 C 0.43942(13) 0.05659(18) 1.0695(4) 0.0309(8) Uani 1 1 d .
H19 H 0.4425 0.0100 1.0570 0.037 Uiso 1 1 calc R
C18 C 0.43092(13) 0.08201(19) 1.1889(3) 0.0314(8) Uani 1 1 d .
H18 H 0.4272 0.0525 1.2570 0.038 Uiso 1 1 calc R
C4 C 0.63053(13) 0.37223(19) 1.0263(4) 0.0350(9) Uani 1 1 d .
H4A H 0.6381 0.3317 1.0770 0.053 Uiso 1 1 calc R
H4B H 0.6465 0.4107 1.0746 0.053 Uiso 1 1 calc R
H4C H 0.6465 0.3682 0.9473 0.053 Uiso 1 1 calc R
C13 C 0.32028(13) 0.05333(18) 0.4991(4) 0.0357(9) Uani 1 1 d .
H13A H 0.3394 0.0682 0.4294 0.054 Uiso 1 1 calc R
H13B H 0.2832 0.0392 0.4648 0.054 Uiso 1 1 calc R
H13C H 0.3401 0.0159 0.5430 0.054 Uiso 1 1 calc R
C14 C 0.28459(14) 0.17042(19) 0.5230(4) 0.0359(9) Uani 1 1 d .
H14A H 0.2796 0.2058 0.5838 0.054 Uiso 1 1 calc R
H14B H 0.2488 0.1543 0.4833 0.054 Uiso 1 1 calc R
H14C H 0.3049 0.1879 0.4573 0.054 Uiso 1 1 calc R
C7 C 0.30449(14) 0.36695(19) 0.9345(4) 0.0364(9) Uani 1 1 d .
C21 C 0.41904(15) 0.1836(2) 1.3336(3) 0.0386(9) Uani 1 1 d .
H21A H 0.4452 0.2199 1.3543 0.058 Uiso 1 1 calc R
H21B H 0.4244 0.1498 1.4007 0.058 Uiso 1 1 calc R
H21C H 0.3818 0.2012 1.3266 0.058 Uiso 1 1 calc R
C9 C 0.3280(2) 0.3792(3) 1.0717(5) 0.0714(17) Uani 1 1 d .
H9A H 0.3195 0.3413 1.1236 0.107 Uiso 1 1 calc R
H9B H 0.3120 0.4198 1.1019 0.107 Uiso 1 1 calc R
H9C H 0.3677 0.3844 1.0785 0.107 Uiso 1 1 calc R
C15 C 0.28803(16) 0.0882(2) 0.7067(4) 0.0438(10) Uani 1 1 d .
H15A H 0.3085 0.0514 0.7511 0.066 Uiso 1 1 calc R
H15B H 0.2510 0.0733 0.6740 0.066 Uiso 1 1 calc R
H15C H 0.2861 0.1253 0.7657 0.066 Uiso 1 1 calc R
C10 C 0.24235(17) 0.3548(3) 0.9147(6) 0.0714(17) Uani 1 1 d .
H10A H 0.2296 0.3478 0.8241 0.107 Uiso 1 1 calc R
H10B H 0.2238 0.3935 0.9449 0.107 Uiso 1 1 calc R
H10C H 0.2341 0.3152 0.9626 0.107 Uiso 1 1 calc R
C8 C 0.3157(2) 0.4300(2) 0.8489(6) 0.0744(16) Uani 1 1 d .
H8A H 0.3547 0.4325 0.8417 0.112 Uiso 1 1 calc R
H8B H 0.3045 0.4708 0.8887 0.112 Uiso 1 1 calc R
H8C H 0.2947 0.4253 0.7641 0.112 Uiso 1 1 calc R
H1 H 0.4761(16) 0.151(2) 0.704(4) 0.049(12) Uiso 1 1 d .

loop_
_atom_site_aniso_label
_atom_site_aniso_U_11
_atom_site_aniso_U_22
_atom_site_aniso_U_33
_atom_site_aniso_U_23
_atom_site_aniso_U_13
_atom_site_aniso_U_12
Ni1 0.01451(19) 0.0117(2) 0.0184(2) 0.00047(15) -0.00001(14) -0.00008(14)
O1 0.0127(13) 0.0115(14) 0.0209(15) 0.000 -0.0033(11) 0.000
O4 0.0166(9) 0.0187(11) 0.0277(12) -0.0045(9) -0.0006(8) 0.0024(8)
O3 0.0200(10) 0.0197(11) 0.0190(11) -0.0001(9) 0.0001(8) -0.0032(9)
O6 0.0188(10) 0.0218(12) 0.0224(11) -0.0019(9) 0.0031(8) 0.0001(9)
O2 0.0223(10) 0.0192(11) 0.0229(11) 0.0039(9) 0.0035(9) 0.0036(9)
O5 0.0184(10) 0.0165(11) 0.0262(12) -0.0039(9) -0.0012(8) 0.0025(8)
N1 0.0194(12) 0.0156(13) 0.0269(14) 0.0021(11) 0.0000(10) -0.0031(10)
C1 0.0166(13) 0.0131(14) 0.0204(15) 0.0026(12) -0.0049(11) 0.0020(11)
C11 0.0192(13) 0.0127(14) 0.0176(14) 0.0032(12) 0.0008(11) 0.0023(11)
C17 0.0217(15) 0.0328(19) 0.0272(18) 0.0085(15) -0.0012(13) -0.0057(14)
C12 0.0175(14) 0.0197(16) 0.0307(17) -0.0011(13) -0.0018(12) 0.0000(12)
C5 0.0422(19) 0.0279(19) 0.0310(19) -0.0124(16) 0.0014(16) -0.0031(16)
C2 0.0216(14) 0.0189(16) 0.0289(18) -0.0056(13) -0.0033(13) -0.0022(12)
C6 0.039(2) 0.037(2) 0.0290(19) -0.0015(16) 0.0002(16) 0.0159(17)
C20 0.0216(14) 0.0185(16) 0.0313(18) 0.0015(14) 0.0011(13) -0.0026(12)
C16 0.0216(14) 0.0253(17) 0.0246(17) 0.0009(14) -0.0003(12) -0.0022(13)
O7 0.0353(15) 0.062(2) 0.074(2) -0.0346(18) -0.0124(15) 0.0156(14)
C3 0.0386(18) 0.0182(17) 0.042(2) -0.0007(15) -0.0020(16) -0.0033(15)
C19 0.0241(16) 0.0215(17) 0.045(2) 0.0088(16) -0.0018(15) -0.0048(13)
C18 0.0247(16) 0.034(2) 0.0332(19) 0.0180(16) -0.0038(14) -0.0060(14)
C4 0.0235(16) 0.035(2) 0.042(2) -0.0128(17) -0.0088(15) -0.0031(15)
C13 0.0227(15) 0.0302(19) 0.050(2) -0.0159(17) -0.0096(15) -0.0010(14)
C14 0.0240(16) 0.0291(19) 0.050(2) 0.0016(17) -0.0106(15) 0.0050(14)
C7 0.0314(18) 0.030(2) 0.048(2) -0.0131(17) 0.0066(16) 0.0087(15)
C21 0.0378(19) 0.051(2) 0.0271(19) 0.0067(17) 0.0038(15) -0.0119(18)
C9 0.053(3) 0.101(5) 0.059(3) -0.038(3) 0.001(2) 0.027(3)
C15 0.0363(19) 0.049(3) 0.046(2) 0.001(2) 0.0058(17) -0.0185(18)
C10 0.042(2) 0.074(4) 0.092(4) -0.043(3) -0.010(2) 0.023(2)
C8 0.093(4) 0.034(3) 0.095(4) -0.004(3) 0.012(3) 0.023(3)

loop_
_atom_type_symbol
_atom_type_description
_atom_type_scat_dispersion_real
_atom_type_scat_dispersion_imag
_atom_type_scat_source
C C 0.0033 0.0016 'International Tables Vol C Tables 4.2.6.8 and 6.1.1.4'
H H 0.0000 0.0000 'International Tables Vol C Tables 4.2.6.8 and 6.1.1.4'
N N 0.0061 0.0033 'International Tables Vol C Tables 4.2.6.8 and 6.1.1.4'
Ni Ni 0.3393 1.1124 'International Tables Vol C Tables 4.2.6.8 and 6.1.1.4'
O O 0.0106 0.0060 'International Tables Vol C Tables 4.2.6.8 and 6.1.1.4'

loop_
_geom_angle_atom_site_label_1
_geom_angle_atom_site_label_2
_geom_angle_atom_site_label_3
_geom_angle
_geom_angle_site_symmetry_1
_geom_angle_site_symmetry_3
O1 Ni1 O6 178.34(8) . .
O1 Ni1 N1 91.89(9) . .
O4 Ni1 O1 90.78(7) . .
O4 Ni1 O6 87.64(8) . .
O4 Ni1 N1 89.86(9) . .
O3 Ni1 O1 94.92(7) . .
O3 Ni1 O4 174.29(8) . .
O3 Ni1 O6 86.65(8) . .
O3 Ni1 O2 92.63(9) . .
O3 Ni1 N1 89.66(9) . .
O2 Ni1 O1 95.48(8) . .
O2 Ni1 O4 87.11(8) . .
O2 Ni1 O6 84.96(8) . .
O2 Ni1 N1 172.06(9) . .
N1 Ni1 O6 87.59(9) . .
Ni1 O1 Ni1 110.63(13) 2_656 .
Ni1 O1 H1 122(3) 2_656 .
Ni1 O1 H1 98(3) . .
C11 O4 Ni1 130.98(18) . .
C1 O3 Ni1 127.17(19) . .
C6 O6 Ni1 131.7(2) . .
C1 O2 Ni1 136.82(19) 2_656 .
C20 N1 Ni1 123.3(2) . .
C16 N1 Ni1 118.8(2) . .
C16 N1 C20 117.8(3) . .
O3 C1 O2 125.9(3) . 2_656
O3 C1 C2 117.7(3) . .
O2 C1 C2 116.5(3) 2_656 .
O4 C11 C12 115.8(2) . .
O5 C11 O4 123.2(3) . .
O5 C11 C12 120.9(3) . .
C16 C17 C18 116.8(3) . .
C16 C17 C21 120.3(3) . .
C18 C17 C21 122.9(3) . .
C11 C12 C14 109.3(3) . .
C13 C12 C11 111.7(2) . .
C13 C12 C14 108.8(3) . .
C13 C12 C15 110.1(3) . .
C15 C12 C11 107.5(3) . .
C15 C12 C14 109.4(3) . .
H5A C5 H5B 109.5 . .
H5A C5 H5C 109.5 . .
H5B C5 H5C 109.5 . .
C2 C5 H5A 109.5 . .
C2 C5 H5B 109.5 . .
C2 C5 H5C 109.5 . .
C1 C2 C4 109.0(3) . .
C5 C2 C1 112.0(3) . .
C5 C2 C3 109.6(3) . .
C5 C2 C4 109.8(3) . .
C3 C2 C1 106.9(3) . .
C3 C2 C4 109.5(3) . .
O6 C6 O7 121.9(3) . .
O6 C6 C7 123.0(3) . .
O7 C6 C7 115.0(3) . .
N1 C20 H20 118.9 . .
N1 C20 C19 122.2(3) . .
C19 C20 H20 118.9 . .
N1 C16 C17 124.3(3) . .
N1 C16 H16 117.8 . .
C17 C16 H16 117.8 . .
C6 O7 H7 109.5 . .
C2 C3 H3A 109.5 . .
C2 C3 H3B 109.5 . .
C2 C3 H3C 109.5 . .
H3A C3 H3B 109.5 . .
H3A C3 H3C 109.5 . .
H3B C3 H3C 109.5 . .
C20 C19 H19 120.5 . .
C18 C19 C20 119.1(3) . .
C18 C19 H19 120.5 . .
C17 C18 H18 120.1 . .
C19 C18 C17 119.7(3) . .
C19 C18 H18 120.1 . .
C2 C4 H4A 109.5 . .
C2 C4 H4B 109.5 . .
C2 C4 H4C 109.5 . .
H4A C4 H4B 109.5 . .
H4A C4 H4C 109.5 . .
H4B C4 H4C 109.5 . .
C12 C13 H13A 109.5 . .
C12 C13 H13B 109.5 . .
C12 C13 H13C 109.5 . .
H13A C13 H13B 109.5 . .
H13A C13 H13C 109.5 . .
H13B C13 H13C 109.5 . .
C12 C14 H14A 109.5 . .
C12 C14 H14B 109.5 . .
C12 C14 H14C 109.5 . .
H14A C14 H14B 109.5 . .
H14A C14 H14C 109.5 . .
H14B C14 H14C 109.5 . .
C6 C7 C8 102.1(3) . .
C9 C7 C6 111.1(3) . .
C9 C7 C10 113.5(4) . .
C9 C7 C8 110.1(4) . .
C10 C7 C6 112.2(3) . .
C10 C7 C8 107.2(4) . .
C17 C21 H21A 109.5 . .
C17 C21 H21B 109.5 . .
C17 C21 H21C 109.5 . .
H21A C21 H21B 109.5 . .
H21A C21 H21C 109.5 . .
H21B C21 H21C 109.5 . .
C7 C9 H9A 109.5 . .
C7 C9 H9B 109.5 . .
C7 C9 H9C 109.5 . .
H9A C9 H9B 109.5 . .
H9A C9 H9C 109.5 . .
H9B C9 H9C 109.5 . .
C12 C15 H15A 109.5 . .
C12 C15 H15B 109.5 . .
C12 C15 H15C 109.5 . .
H15A C15 H15B 109.5 . .
H15A C15 H15C 109.5 . .
H15B C15 H15C 109.5 . .
C7 C10 H10A 109.5 . .
C7 C10 H10B 109.5 . .
C7 C10 H10C 109.5 . .
H10A C10 H10B 109.5 . .
H10A C10 H10C 109.5 . .
H10B C10 H10C 109.5 . .
C7 C8 H8A 109.5 . .
C7 C8 H8B 109.5 . .
C7 C8 H8C 109.5 . .
H8A C8 H8B 109.5 . .
H8A C8 H8C 109.5 . .
H8B C8 H8C 109.5 . .

loop_
_geom_bond_atom_site_label_1
_geom_bond_atom_site_label_2
_geom_bond_distance
_geom_bond_site_symmetry_2
Ni1 O1 2.0869(17) .
Ni1 O4 2.070(2) .
Ni1 O3 1.997(2) .
Ni1 O6 2.118(2) .
Ni1 O2 2.033(2) .
Ni1 N1 2.089(3) .
O1 Ni1 2.0869(17) 2_656
O1 H1 0.87(4) .
O4 C11 1.274(4) .
O3 C1 1.253(3) .
O6 C6 1.211(4) .
O2 C1 1.259(4) 2_656
O5 C11 1.248(3) .
N1 C20 1.343(4) .
N1 C16 1.336(4) .
C1 O2 1.259(4) 2_656
C1 C2 1.538(4) .
C11 C12 1.535(4) .
C17 C16 1.389(5) .
C17 C18 1.394(5) .
C17 C21 1.500(5) .
C12 C13 1.522(5) .
C12 C14 1.535(5) .
C12 C15 1.524(5) .
C5 H5A 0.9600 .
C5 H5B 0.9600 .
C5 H5C 0.9600 .
C5 C2 1.522(5) .
C2 C3 1.537(5) .
C2 C4 1.540(4) .
C6 O7 1.334(5) .
C6 C7 1.516(5) .
C20 H20 0.9300 .
C20 C19 1.384(5) .
C16 H16 0.9300 .
O7 H7 0.8200 .
C3 H3A 0.9600 .
C3 H3B 0.9600 .
C3 H3C 0.9600 .
C19 H19 0.9300 .
C19 C18 1.383(5) .
C18 H18 0.9300 .
C4 H4A 0.9600 .
C4 H4B 0.9600 .
C4 H4C 0.9600 .
C13 H13A 0.9600 .
C13 H13B 0.9600 .
C13 H13C 0.9600 .
C14 H14A 0.9600 .
C14 H14B 0.9600 .
C14 H14C 0.9600 .
C7 C9 1.481(6) .
C7 C10 1.509(5) .
C7 C8 1.574(7) .
C21 H21A 0.9600 .
C21 H21B 0.9600 .
C21 H21C 0.9600 .
C9 H9A 0.9600 .
C9 H9B 0.9600 .
C9 H9C 0.9600 .
C15 H15A 0.9600 .
C15 H15B 0.9600 .
C15 H15C 0.9600 .
C10 H10A 0.9600 .
C10 H10B 0.9600 .
C10 H10C 0.9600 .
C8 H8A 0.9600 .
C8 H8B 0.9600 .
C8 H8C 0.9600 .
